data_1563255
loop_
_publ_author_name
'Yamane, Hisanori'
'Kawano, Tetsuya'

_publ_section_title
;
 Preparation, crystal structure and photoluminescence of garnet-type
 calcium tin titanium aluminates
;
_journal_issue 5
_journal_name_full 'Journal of Solid State Chemistry'
_journal_page_first 965
_journal_page_last 970
_journal_paper_doi 10.1016/j.jssc.2011.02.016
_journal_volume 184
_journal_year 2011
_chemical_formula_moiety 'Ca3 Ti0.8 Sn2.2 Al2 O12'
_chemical_formula_sum 'Al2 Ca3 O12 Sn2.2 Ti0.8'
_chemical_formula_weight 665.64
_chemical_name_common 'calcium titanium tin aluminum oxide'
_chemical_name_systematic
;
tricalcium 0.8titanium 2.2tin dialuminate
;
_space_group_IT_number 230
_space_group_name_Hall '-I 4bd 2c 3'
_space_group_name_H-M_alt 'I a -3 d'
_symmetry_cell_setting cubic
_symmetry_Int_Tables_number 230
_symmetry_space_group_name_Hall '-I 4bd 2c 3'
_symmetry_space_group_name_H-M 'I a -3 d'
_atom_sites_solution_primary direct
_atom_sites_solution_secondary difmap
_cell_angle_alpha 90.00
_cell_angle_beta 90.00
_cell_angle_gamma 90.00
_cell_formula_units_Z 8
_cell_length_a 12.5309(3)
_cell_length_b 12.5309(3)
_cell_length_c 12.5309(3)
_cell_measurement_reflns_used 8259
_cell_measurement_temperature 293(2)
_cell_measurement_theta_max 30.485
_cell_measurement_theta_min 3.25
_cell_volume 1967.65(8)
_computing_cell_refinement 'PROCESS-AUTO (Rigaku, 1998)'
_computing_data_collection 'PROCESS-AUTO (Rigaku, 1998)'
_computing_data_reduction 'CrystalStructure (Rigaku, 2005)'
_computing_molecular_graphics 'VESTA (Izumi & Monma, 2008)'
_computing_publication_material 'SHELXL-97 (Sheldrick, 2008)'
_computing_structure_refinement 'SHELXL-97 (Sheldrick, 2008)'
_diffrn_ambient_temperature 293(2)
_diffrn_detector_area_resol_mean 10.00
_diffrn_measured_fraction_theta_full 1.000
_diffrn_measured_fraction_theta_max 1.000
_diffrn_measurement_device_type 'Rigaku RAXIS-RAPID'
_diffrn_measurement_method \w
_diffrn_radiation_monochromator graphite
_diffrn_radiation_source 'fine-focus sealed tube'
_diffrn_radiation_type MoK\a
_diffrn_radiation_wavelength 0.71075
_diffrn_reflns_av_R_equivalents 0.0484
_diffrn_reflns_av_sigmaI/netI 0.0150
_diffrn_reflns_limit_h_max 17
_diffrn_reflns_limit_h_min -17
_diffrn_reflns_limit_k_max 14
_diffrn_reflns_limit_k_min -17
_diffrn_reflns_limit_l_max 15
_diffrn_reflns_limit_l_min -17
_diffrn_reflns_number 10602
_diffrn_reflns_theta_full 30.49
_diffrn_reflns_theta_max 30.49
_diffrn_reflns_theta_min 3.98
_diffrn_standards_decay_% 0
_exptl_absorpt_coefficient_mu 7.988
_exptl_absorpt_correction_T_max 0.374520
_exptl_absorpt_correction_T_min 0.280846
_exptl_absorpt_correction_type numerical
_exptl_absorpt_process_details
; 
(NUMABS; Higashi, 1999)
;
_exptl_crystal_colour colourless
_exptl_crystal_density_diffrn 4.494
_exptl_crystal_description block
_exptl_crystal_F_000 2477
_exptl_crystal_size_max 0.225
_exptl_crystal_size_mid 0.218
_exptl_crystal_size_min 0.211
_refine_diff_density_max 0.506
_refine_diff_density_min -0.962
_refine_diff_density_rms 0.230
_refine_ls_extinction_method none
_refine_ls_goodness_of_fit_ref 1.373
_refine_ls_matrix_type full
_refine_ls_number_parameters 21
_refine_ls_number_reflns 255
_refine_ls_number_restraints 2
_refine_ls_restrained_S_all 1.367
_refine_ls_R_factor_all 0.0277
_refine_ls_R_factor_gt 0.0262
_refine_ls_shift/su_max 0.000
_refine_ls_shift/su_mean 0.000
_refine_ls_structure_factor_coef Fsqd
_refine_ls_weighting_details 'calc w=1/[\s^2^(Fo^2^)+(0.0175P)^2^+23.1963P] where P=(Fo^2^+2Fc^2^)/3'
_refine_ls_weighting_scheme calc
_refine_ls_wR_factor_gt 0.0657
_refine_ls_wR_factor_ref 0.0663
_reflns_number_gt 231
_reflns_number_total 255
_reflns_threshold_expression >2sigma(I)
_cod_data_source_file JSSC-2011-184-965.cif
_cod_data_source_block shelx
_cod_database_code 1563255

loop_
_symmetry_equiv_pos_as_xyz
'x, y, z'
'-x, -y+1/2, z'
'x, -y, -z+1/2'
'-x+1/2, y, -z'
'z, x, y'
'y, z, x'
'-z, -x+1/2, y'
'-y+1/2, z, -x'
'z, -x, -y+1/2'
'-y, -z+1/2, x'
'-z+1/2, x, -y'
'y, -z, -x+1/2'
'-y+1/4, -x+1/4, -z+1/4'
'y+3/4, x+1/4, -z+1/4'
'y+1/4, -x+1/4, z+3/4'
'-y+1/4, x+3/4, z+1/4'
'-x+1/4, -z+1/4, -y+1/4'
'-z+1/4, -y+1/4, -x+1/4'
'x+3/4, z+1/4, -y+1/4'
'-z+1/4, y+3/4, x+1/4'
'x+1/4, -z+1/4, y+3/4'
'z+3/4, y+1/4, -x+1/4'
'-x+1/4, z+3/4, y+1/4'
'z+1/4, -y+1/4, x+3/4'
'x+1/2, y+1/2, z+1/2'
'-x+1/2, -y+1, z+1/2'
'x+1/2, -y+1/2, -z+1'
'-x+1, y+1/2, -z+1/2'
'z+1/2, x+1/2, y+1/2'
'y+1/2, z+1/2, x+1/2'
'-z+1/2, -x+1, y+1/2'
'-y+1, z+1/2, -x+1/2'
'z+1/2, -x+1/2, -y+1'
'-y+1/2, -z+1, x+1/2'
'-z+1, x+1/2, -y+1/2'
'y+1/2, -z+1/2, -x+1'
'-y+3/4, -x+3/4, -z+3/4'
'y+5/4, x+3/4, -z+3/4'
'y+3/4, -x+3/4, z+5/4'
'-y+3/4, x+5/4, z+3/4'
'-x+3/4, -z+3/4, -y+3/4'
'-z+3/4, -y+3/4, -x+3/4'
'x+5/4, z+3/4, -y+3/4'
'-z+3/4, y+5/4, x+3/4'
'x+3/4, -z+3/4, y+5/4'
'z+5/4, y+3/4, -x+3/4'
'-x+3/4, z+5/4, y+3/4'
'z+3/4, -y+3/4, x+5/4'
'-x, -y, -z'
'x, y-1/2, -z'
'-x, y, z-1/2'
'x-1/2, -y, z'
'-z, -x, -y'
'-y, -z, -x'
'z, x-1/2, -y'
'y-1/2, -z, x'
'-z, x, y-1/2'
'y, z-1/2, -x'
'z-1/2, -x, y'
'-y, z, x-1/2'
'y-1/4, x-1/4, z-1/4'
'-y-3/4, -x-1/4, z-1/4'
'-y-1/4, x-1/4, -z-3/4'
'y-1/4, -x-3/4, -z-1/4'
'x-1/4, z-1/4, y-1/4'
'z-1/4, y-1/4, x-1/4'
'-x-3/4, -z-1/4, y-1/4'
'z-1/4, -y-3/4, -x-1/4'
'-x-1/4, z-1/4, -y-3/4'
'-z-3/4, -y-1/4, x-1/4'
'x-1/4, -z-3/4, -y-1/4'
'-z-1/4, y-1/4, -x-3/4'
'-x+1/2, -y+1/2, -z+1/2'
'x+1/2, y, -z+1/2'
'-x+1/2, y+1/2, z'
'x, -y+1/2, z+1/2'
'-z+1/2, -x+1/2, -y+1/2'
'-y+1/2, -z+1/2, -x+1/2'
'z+1/2, x, -y+1/2'
'y, -z+1/2, x+1/2'
'-z+1/2, x+1/2, y'
'y+1/2, z, -x+1/2'
'z, -x+1/2, y+1/2'
'-y+1/2, z+1/2, x'
'y+1/4, x+1/4, z+1/4'
'-y-1/4, -x+1/4, z+1/4'
'-y+1/4, x+1/4, -z-1/4'
'y+1/4, -x-1/4, -z+1/4'
'x+1/4, z+1/4, y+1/4'
'z+1/4, y+1/4, x+1/4'
'-x-1/4, -z+1/4, y+1/4'
'z+1/4, -y-1/4, -x+1/4'
'-x+1/4, z+1/4, -y-1/4'
'-z-1/4, -y+1/4, x+1/4'
'x+1/4, -z-1/4, -y+1/4'
'-z+1/4, y+1/4, -x-1/4'

loop_
_atom_site_label
_atom_site_type_symbol
_atom_site_fract_x
_atom_site_fract_y
_atom_site_fract_z
_atom_site_U_iso_or_equiv
_atom_site_adp_type
_atom_site_occupancy
_atom_site_symmetry_multiplicity
_atom_site_calc_flag
_atom_site_refinement_flags
_atom_site_disorder_assembly
_atom_site_disorder_group
Ca1 Ca 0.1250 0.0000 0.2500 0.0102(4) Uani 1 4 d S . .
Sn1 Sn 0.0000 0.0000 0.0000 0.0068(2) Uani 0.964(11) 6 d SP . .
Ti1 Ti 0.0000 0.0000 0.0000 0.0068(2) Uani 0.036(11) 6 d SP . .
Sn2 Sn 0.3750 0.0000 0.2500 0.0059(5) Uani 0.091(6) 4 d SP . .
Ti2 Ti 0.3750 0.0000 0.2500 0.0059(5) Uani 0.242(6) 4 d SP . .
Al1 Al 0.3750 0.0000 0.2500 0.0059(5) Uani 0.67 4 d SP . .
O1 O 0.09774(19) 0.19914(19) 0.28296(19) 0.0094(5) Uani 1 1 d . . .

loop_
_atom_site_aniso_label
_atom_site_aniso_U_11
_atom_site_aniso_U_22
_atom_site_aniso_U_33
_atom_site_aniso_U_23
_atom_site_aniso_U_13
_atom_site_aniso_U_12
Ca1 0.0089(6) 0.0109(4) 0.0109(4) 0.0021(4) 0.000 0.000
Sn1 0.0068(2) 0.0068(2) 0.0068(2) -0.00099(10) -0.00099(10) -0.00099(10)
Ti1 0.0068(2) 0.0068(2) 0.0068(2) -0.00099(10) -0.00099(10) -0.00099(10)
Sn2 0.0047(7) 0.0065(5) 0.0065(5) 0.000 0.000 0.000
Ti2 0.0047(7) 0.0065(5) 0.0065(5) 0.000 0.000 0.000
Al1 0.0047(7) 0.0065(5) 0.0065(5) 0.000 0.000 0.000
O1 0.0080(11) 0.0094(11) 0.0107(11) 0.0003(8) 0.0006(8) -0.0009(8)

loop_
_atom_type_symbol
_atom_type_description
_atom_type_scat_dispersion_real
_atom_type_scat_dispersion_imag
_atom_type_scat_source
O O 0.0106 0.0060 'International Tables Vol C Tables 4.2.6.8 and 6.1.1.4'
Al Al 0.0645 0.0514 'International Tables Vol C Tables 4.2.6.8 and 6.1.1.4'
Ca Ca 0.2262 0.3064 'International Tables Vol C Tables 4.2.6.8 and 6.1.1.4'
Ti Ti 0.2776 0.4457 'International Tables Vol C Tables 4.2.6.8 and 6.1.1.4'
Sn Sn -0.6537 1.4246 'International Tables Vol C Tables 4.2.6.8 and 6.1.1.4'

loop_
_exptl_crystal_face_index_h
_exptl_crystal_face_index_k
_exptl_crystal_face_index_l
_exptl_crystal_face_perp_dist
-3.61 6.40 10.17 0.1155
-8.25 5.68 7.56 0.0942
-12.41 1.48 -1.00 0.0915
-6.42 10.76 0.58 0.1000
-8.61 8.71 -2.64 0.0949
-9.85 3.09 -7.10 0.1099
-9.32 0.15 -8.37 0.1200
1.55 11.99 3.36 0.1099
-2.91 12.06 -1.79 0.0946
-7.32 6.78 -7.57 0.0979
0.12 -12.45 -1.49 0.1216
0.67 10.08 -7.42 0.0908
-3.99 4.87 -10.83 0.1057
2.37 -7.13 10.03 0.0793
4.00 11.49 -3.02 0.0847
11.07 5.65 -1.68 0.1173
9.02 4.50 -7.46 0.1062
3.20 1.43 -12.04 0.1041
-1.34 -0.90 -12.44 0.1129
-7.51 -4.01 -9.20 0.1235
-11.04 -5.63 1.90 0.0968
-8.25 -4.08 8.52 0.0970
-1.48 -0.55 12.44 0.1007
12.42 1.55 -0.75 0.1120
7.70 -1.98 -9.70 0.1020
-6.81 -4.07 -9.71 0.1238
-12.03 -0.62 3.47 0.1013
-9.51 1.21 8.09 0.0987
-4.81 2.88 11.23 0.1031
11.00 -4.25 -4.26 0.0801
6.78 -6.06 -8.65 0.0956
-4.77 -5.15 -10.40 0.1263
-12.06 2.97 1.72 0.0987
8.34 -9.35 0.43 0.0750
1.24 -10.66 -6.52 0.1185
7.51 4.01 9.20 0.1147
-5.28 -8.77 -7.25 0.1256
6.00 -9.41 5.69 0.0796
-1.43 -12.02 3.24 0.1170
4.60 11.56 1.60 0.1026
6.69 -1.59 10.48 0.1018
2.99 -8.88 8.31 0.0784
-0.84 -5.47 11.25 0.0928
-2.98 -7.12 9.88 0.0918
-6.36 -2.26 -10.56 0.1249
5.27 0.82 11.35 0.1028

loop_
_geom_angle_atom_site_label_1
_geom_angle_atom_site_label_2
_geom_angle_atom_site_label_3
_geom_angle
_geom_angle_site_symmetry_1
_geom_angle_site_symmetry_3
O1 Ca1 O1 69.79(12) 5 9
O1 Ca1 O1 113.87(12) 5 18
O1 Ca1 O1 160.18(11) 9 18
O1 Ca1 O1 160.18(11) 5 20_545
O1 Ca1 O1 113.87(12) 9 20_545
O1 Ca1 O1 69.79(12) 18 20_545
O1 Ca1 O1 124.28(5) 5 3
O1 Ca1 O1 69.90(11) 9 3
O1 Ca1 O1 93.80(7) 18 3
O1 Ca1 O1 73.39(9) 20_545 3
O1 Ca1 O1 93.80(7) 5 23_545
O1 Ca1 O1 73.39(9) 9 23_545
O1 Ca1 O1 124.28(5) 18 23_545
O1 Ca1 O1 69.90(11) 20_545 23_545
O1 Ca1 O1 109.53(11) 3 23_545
O1 Ca1 O1 69.90(11) 5 .
O1 Ca1 O1 124.28(5) 9 .
O1 Ca1 O1 73.39(9) 18 .
O1 Ca1 O1 93.80(7) 20_545 .
O1 Ca1 O1 164.62(11) 3 .
O1 Ca1 O1 72.63(11) 23_545 .
O1 Ca1 O1 73.39(9) 5 17
O1 Ca1 O1 93.80(7) 9 17
O1 Ca1 O1 69.90(11) 18 17
O1 Ca1 O1 124.28(5) 20_545 17
O1 Ca1 O1 72.63(11) 3 17
O1 Ca1 O1 164.62(11) 23_545 17
O1 Ca1 O1 109.53(11) . 17
O1 Ca1 Sn2 34.90(6) 5 .
O1 Ca1 Sn2 34.90(6) 9 .
O1 Ca1 Sn2 145.10(6) 18 .
O1 Ca1 Sn2 145.10(6) 20_545 .
O1 Ca1 Sn2 97.69(5) 3 .
O1 Ca1 Sn2 82.31(5) 23_545 .
O1 Ca1 Sn2 97.69(5) . .
O1 Ca1 Sn2 82.31(5) 17 .
O1 Ca1 Al1 145.10(6) 5 74_455
O1 Ca1 Al1 145.10(6) 9 74_455
O1 Ca1 Al1 34.90(6) 18 74_455
O1 Ca1 Al1 34.90(6) 20_545 74_455
O1 Ca1 Al1 82.31(5) 3 74_455
O1 Ca1 Al1 97.69(5) 23_545 74_455
O1 Ca1 Al1 82.31(5) . 74_455
O1 Ca1 Al1 97.69(5) 17 74_455
Sn2 Ca1 Al1 180.0 . 74_455
O1 Sn1 O1 87.76(10) 18 17
O1 Sn1 O1 87.76(10) 18 13
O1 Sn1 O1 87.76(10) 17 13
O1 Sn1 O1 180.00(14) 18 66
O1 Sn1 O1 92.24(10) 17 66
O1 Sn1 O1 92.24(10) 13 66
O1 Sn1 O1 92.24(10) 18 65
O1 Sn1 O1 180.00(5) 17 65
O1 Sn1 O1 92.24(10) 13 65
O1 Sn1 O1 87.76(10) 66 65
O1 Sn1 O1 92.24(10) 18 61
O1 Sn1 O1 92.24(10) 17 61
O1 Sn1 O1 180.00(5) 13 61
O1 Sn1 O1 87.76(10) 66 61
O1 Sn1 O1 87.76(10) 65 61
O1 Sn1 Ca1 87.64(7) 18 53
O1 Sn1 Ca1 137.82(7) 17 53
O1 Sn1 Ca1 133.88(7) 13 53
O1 Sn1 Ca1 92.36(7) 66 53
O1 Sn1 Ca1 42.18(7) 65 53
O1 Sn1 Ca1 46.12(7) 61 53
O1 Sn1 Ca1 92.36(7) 18 5
O1 Sn1 Ca1 42.18(7) 17 5
O1 Sn1 Ca1 46.12(7) 13 5
O1 Sn1 Ca1 87.64(7) 66 5
O1 Sn1 Ca1 137.82(7) 65 5
O1 Sn1 Ca1 133.88(7) 61 5
Ca1 Sn1 Ca1 180.0 53 5
O1 Sn1 Ca1 133.88(7) 18 54
O1 Sn1 Ca1 87.64(7) 17 54
O1 Sn1 Ca1 137.82(7) 13 54
O1 Sn1 Ca1 46.12(7) 66 54
O1 Sn1 Ca1 92.36(7) 65 54
O1 Sn1 Ca1 42.18(7) 61 54
Ca1 Sn1 Ca1 66.4 53 54
Ca1 Sn1 Ca1 113.6 5 54
O1 Sn1 Ca1 137.82(7) 18 49
O1 Sn1 Ca1 133.88(7) 17 49
O1 Sn1 Ca1 87.64(7) 13 49
O1 Sn1 Ca1 42.18(7) 66 49
O1 Sn1 Ca1 46.12(7) 65 49
O1 Sn1 Ca1 92.36(7) 61 49
Ca1 Sn1 Ca1 66.4 53 49
Ca1 Sn1 Ca1 113.6 5 49
Ca1 Sn1 Ca1 66.4 54 49
O1 Sn1 Ca1 46.12(7) 18 6
O1 Sn1 Ca1 92.36(7) 17 6
O1 Sn1 Ca1 42.18(7) 13 6
O1 Sn1 Ca1 133.88(7) 66 6
O1 Sn1 Ca1 87.64(7) 65 6
O1 Sn1 Ca1 137.82(7) 61 6
Ca1 Sn1 Ca1 113.6 53 6
Ca1 Sn1 Ca1 66.4 5 6
Ca1 Sn1 Ca1 180.0 54 6
Ca1 Sn1 Ca1 113.6 49 6
O1 Sn1 Ca1 42.18(7) 18 .
O1 Sn1 Ca1 46.12(7) 17 .
O1 Sn1 Ca1 92.36(7) 13 .
O1 Sn1 Ca1 137.82(7) 66 .
O1 Sn1 Ca1 133.88(7) 65 .
O1 Sn1 Ca1 87.64(7) 61 .
Ca1 Sn1 Ca1 113.6 53 .
Ca1 Sn1 Ca1 66.4 5 .
Ca1 Sn1 Ca1 113.6 54 .
Ca1 Sn1 Ca1 180.0 49 .
Ca1 Sn1 Ca1 66.4 6 .
O1 Sn2 O1 114.27(8) 94_655 9
O1 Sn2 O1 114.27(8) 94_655 5
O1 Sn2 O1 100.25(16) 9 5
O1 Sn2 O1 100.25(16) 94_655 72_656
O1 Sn2 O1 114.27(8) 9 72_656
O1 Sn2 O1 114.27(8) 5 72_656
O1 Sn2 Ca1 129.87(8) 94_655 .
O1 Sn2 Ca1 50.13(8) 9 .
O1 Sn2 Ca1 50.13(8) 5 .
O1 Sn2 Ca1 129.87(8) 72_656 .
O1 Sn2 Ca1 50.13(8) 94_655 74
O1 Sn2 Ca1 129.87(8) 9 74
O1 Sn2 Ca1 129.87(8) 5 74
O1 Sn2 Ca1 50.13(8) 72_656 74
Ca1 Sn2 Ca1 180.0 . 74
O1 Sn2 Ca1 34.01(7) 94_655 78
O1 Sn2 Ca1 132.30(7) 9 78
O1 Sn2 Ca1 81.40(8) 5 78
O1 Sn2 Ca1 107.79(8) 72_656 78
Ca1 Sn2 Ca1 114.1 . 78
Ca1 Sn2 Ca1 65.9 74 78
O1 Sn2 Ca1 132.30(7) 94_655 5
O1 Sn2 Ca1 107.79(8) 9 5
O1 Sn2 Ca1 34.01(7) 5 5
O1 Sn2 Ca1 81.40(8) 72_656 5
Ca1 Sn2 Ca1 65.9 . 5
Ca1 Sn2 Ca1 114.1 74 5
Ca1 Sn2 Ca1 99.6 78 5
O1 Sn2 Ca1 107.79(8) 94_655 56_655
O1 Sn2 Ca1 81.40(8) 9 56_655
O1 Sn2 Ca1 132.30(7) 5 56_655
O1 Sn2 Ca1 34.01(7) 72_656 56_655
Ca1 Sn2 Ca1 114.1 . 56_655
Ca1 Sn2 Ca1 65.9 74 56_655
Ca1 Sn2 Ca1 131.8 78 56_655
Ca1 Sn2 Ca1 99.6 5 56_655
O1 Sn2 Ca1 81.40(8) 94_655 31_545
O1 Sn2 Ca1 34.01(7) 9 31_545
O1 Sn2 Ca1 107.79(8) 5 31_545
O1 Sn2 Ca1 132.30(7) 72_656 31_545
Ca1 Sn2 Ca1 65.9 . 31_545
Ca1 Sn2 Ca1 114.1 74 31_545
Ca1 Sn2 Ca1 99.6 78 31_545
Ca1 Sn2 Ca1 131.8 5 31_545
Ca1 Sn2 Ca1 99.6 56_655 31_545
Al1 O1 Ti2 0.0 6 6
Al1 O1 Sn2 0.0 6 6
Ti2 O1 Sn2 0.0 6 6
Al1 O1 Sn1 130.66(13) 6 13
Ti2 O1 Sn1 130.66(13) 6 13
Sn2 O1 Sn1 130.66(13) 6 13
Al1 O1 Ti1 130.66(13) 6 13
Ti2 O1 Ti1 130.66(13) 6 13
Sn2 O1 Ti1 130.66(13) 6 13
Sn1 O1 Ti1 0.0 13 13
Al1 O1 Ca1 94.98(10) 6 6
Ti2 O1 Ca1 94.98(10) 6 6
Sn2 O1 Ca1 94.98(10) 6 6
Sn1 O1 Ca1 102.98(10) 13 6
Ti1 O1 Ca1 102.98(10) 13 6
Al1 O1 Ca1 122.77(11) 6 .
Ti2 O1 Ca1 122.77(11) 6 .
Sn2 O1 Ca1 122.77(11) 6 .
Sn1 O1 Ca1 98.43(9) 13 .
Ti1 O1 Ca1 98.43(9) 13 .
Ca1 O1 Ca1 101.15(8) 6 .

loop_
_geom_bond_atom_site_label_1
_geom_bond_atom_site_label_2
_geom_bond_distance
_geom_bond_site_symmetry_2
Ca1 O1 2.413(2) 5
Ca1 O1 2.413(2) 9
Ca1 O1 2.413(2) 18
Ca1 O1 2.413(2) 20_545
Ca1 O1 2.552(2) 3
Ca1 O1 2.552(2) 23_545
Ca1 O1 2.552(2) .
Ca1 O1 2.552(2) 17
Ca1 Sn2 3.1327 .
Ca1 Al1 3.1327 74_455
Sn1 O1 2.054(2) 18
Sn1 O1 2.054(2) 17
Sn1 O1 2.054(2) 13
Sn1 O1 2.054(2) 66
Sn1 O1 2.054(2) 65
Sn1 O1 2.054(2) 61
Sn1 Ca1 3.5025 53
Sn1 Ca1 3.5025 5
Sn1 Ca1 3.5025 54
Sn1 Ca1 3.5025 49
Sn1 Ca1 3.5025 6
Sn2 O1 1.799(2) 94_655
Sn2 O1 1.799(2) 9
Sn2 O1 1.799(2) 5
Sn2 O1 1.799(2) 72_656
Sn2 Ca1 3.1327 74
Sn2 Ca1 3.8368 78
Sn2 Ca1 3.8368 5
Sn2 Ca1 3.8368 56_655
Sn2 Ca1 3.8368 31_545
O1 Al1 1.799(2) 6
O1 Ti2 1.799(2) 6
O1 Sn2 1.799(2) 6
O1 Sn1 2.054(2) 13
O1 Ti1 2.054(2) 13
O1 Ca1 2.413(2) 6

_cod_database_fobs_code 1563255
